data_2206328
loop_
_publ_author_name
'Guo-Wu Rao'
'Wei-Xiao Hu'

_publ_section_title
;
 Dipropyl
 3,6-bis(4-chlorophenyl)-1,2-dihydro-1,2,4,5-tetrazine-1,2-dicarboxylate
;
_journal_issue 7
_journal_name_full 'Acta Crystallographica Section E'
_journal_page_first o2102
_journal_page_last o2103
_journal_paper_doi 10.1107/S1600536805017101
_journal_volume 61
_journal_year 2005
_chemical_formula_iupac 'C22 H22 Cl2 N4 O4'
_chemical_formula_moiety 'C22 H22 Cl2 N4 O4'
_chemical_formula_sum 'C22 H22 Cl2 N4 O4'
_chemical_formula_weight 477.34
_chemical_melting_point 387
_chemical_name_systematic
;
Dipropyl
3,6-bis(4-chlorophenyl)-1,2-dihydro-1,2,4,5-tetrazine-1,2-dicarboxylate
;
_space_group_IT_number 15
_symmetry_cell_setting monoclinic
_symmetry_space_group_name_Hall '-C 2yc'
_symmetry_space_group_name_H-M 'C 1 2/c 1'
_atom_sites_solution_hydrogens geom
_atom_sites_solution_primary direct
_atom_sites_solution_secondary difmap
_audit_creation_method SHELXL-97
_cell_angle_alpha 90.00
_cell_angle_beta 124.93(4)
_cell_angle_gamma 90.00
_cell_formula_units_Z 8
_cell_length_a 25.824(13)
_cell_length_b 13.962(3)
_cell_length_c 15.861(4)
_cell_measurement_reflns_used 25
_cell_measurement_temperature 298(2)
_cell_measurement_theta_max 13.0
_cell_measurement_theta_min 11.5
_cell_volume 4689(4)
_computing_cell_refinement 'CAD-4 EXPRESS'
_computing_data_collection 'CAD-4 EXPRESS (Enraf--Nonius, 1994)'
_computing_data_reduction 'XCAD-4 (Harms & Wocadlo, 1995)'
_computing_molecular_graphics 'ORTEP-3 for Windows (Version 1.05; Farrugia, 1997)'
_computing_publication_material 'WinGX (Farrugia, 1999)'
_computing_structure_refinement 'SHELXL97 (Sheldrick, 1997)'
_computing_structure_solution 'SHELXS97 (Sheldrick, 1997)'
_diffrn_ambient_temperature 298(2)
_diffrn_measured_fraction_theta_full 1.000
_diffrn_measured_fraction_theta_max 1.000
_diffrn_measurement_device_type 'Enraf--Nonius CAD-4'
_diffrn_measurement_method \w/2\q
_diffrn_radiation_monochromator graphite
_diffrn_radiation_source 'fine-focus sealed tube'
_diffrn_radiation_type MoK\a
_diffrn_radiation_wavelength 0.71073
_diffrn_reflns_av_R_equivalents 0.017
_diffrn_reflns_av_sigmaI/netI 0.026
_diffrn_reflns_limit_h_max 30
_diffrn_reflns_limit_h_min 0
_diffrn_reflns_limit_k_max 16
_diffrn_reflns_limit_k_min -1
_diffrn_reflns_limit_l_max 15
_diffrn_reflns_limit_l_min -18
_diffrn_reflns_number 4694
_diffrn_reflns_theta_full 25.2
_diffrn_reflns_theta_max 25.2
_diffrn_reflns_theta_min 1.7
_diffrn_standards_decay_% 0.3
_diffrn_standards_interval_time 60
_diffrn_standards_number 3
_exptl_absorpt_coefficient_mu 0.31
_exptl_absorpt_correction_T_max 0.911
_exptl_absorpt_correction_T_min 0.894
_exptl_absorpt_correction_type multi-scan
_exptl_absorpt_process_details '(ABSCOR; Higashi, 1995)'
_exptl_crystal_colour colorless
_exptl_crystal_density_diffrn 1.352
_exptl_crystal_density_method 'not measured'
_exptl_crystal_description parallelepiped
_exptl_crystal_F_000 1984
_exptl_crystal_size_max 0.40
_exptl_crystal_size_mid 0.30
_exptl_crystal_size_min 0.30
_refine_diff_density_max 0.55
_refine_diff_density_min -0.42
_refine_ls_extinction_coef 0.0029(3)
_refine_ls_extinction_expression Fc^*^=kFc[1+0.001xFc^2^\l^3^/sin(2\q)]^-1/4^
_refine_ls_extinction_method SHELXL97
_refine_ls_goodness_of_fit_ref 1.03
_refine_ls_hydrogen_treatment constr
_refine_ls_matrix_type full
_refine_ls_number_parameters 290
_refine_ls_number_reflns 4222
_refine_ls_number_restraints 0
_refine_ls_restrained_S_all 1.03
_refine_ls_R_factor_all 0.076
_refine_ls_R_factor_gt 0.041
_refine_ls_shift/su_max 0.001
_refine_ls_shift/su_mean 0.000
_refine_ls_structure_factor_coef Fsqd
_refine_ls_weighting_details 'w = 1/[\s^2^(Fo^2^)+(0.0608P)^2^+4.8707P] where P = (Fo^2^+2Fc^2^)/3'
_refine_ls_weighting_scheme calc
_refine_ls_wR_factor_gt 0.115
_refine_ls_wR_factor_ref 0.134
_reflns_number_gt 2787
_reflns_number_total 4222
_reflns_threshold_expression I>2\s(I)
_cod_data_source_file ya6249.cif
_cod_data_source_block I
_cod_original_sg_symbol_H-M 'C 2/c'
_cod_database_code 2206328
_cod_database_fobs_code 2206328

loop_
_symmetry_equiv_pos_as_xyz
'x, y, z'
'-x, y, -z+1/2'
'x+1/2, y+1/2, z'
'-x+1/2, y+1/2, -z+1/2'
'-x, -y, -z'
'x, -y, z-1/2'
'-x+1/2, -y+1/2, -z'
'x+1/2, -y+1/2, z-1/2'

loop_
_atom_site_label
_atom_site_fract_x
_atom_site_fract_y
_atom_site_fract_z
_atom_site_U_iso_or_equiv
_atom_site_adp_type
_atom_site_calc_flag
_atom_site_refinement_flags
_atom_site_occupancy
_atom_site_type_symbol
C20 -0.11676(17) 1.2560(2) -0.0545(2) 0.0731(9) Uani d . 1 C
H20A -0.0787 1.2251 -0.0395 0.088 Uiso calc R 1 H
H20B -0.1528 1.2191 -0.1073 0.088 Uiso calc R 1 H
C18 -0.23912(18) 0.9071(3) 0.1950(3) 0.0936(11) Uani d . 1 C
H18A -0.2564 0.9343 0.1275 0.112 Uiso calc R 1 H
H18B -0.2041 0.8660 0.2119 0.112 Uiso calc R 1 H
C22 -0.0831(2) 1.4279(3) -0.0260(3) 0.1183(16) Uani d . 1 C
H22A -0.0944 1.4855 -0.0659 0.178 Uiso calc R 1 H
H22B -0.0392 1.4139 0.0052 0.178 Uiso calc R 1 H
H22C -0.0902 1.4363 0.0267 0.178 Uiso calc R 1 H
C19 -0.2883(2) 0.8485(3) 0.1906(3) 0.1178(15) Uani d . 1 C
H19A -0.3020 0.7991 0.1399 0.177 Uiso calc R 1 H
H19B -0.3235 0.8884 0.1725 0.177 Uiso calc R 1 H
H19C -0.2712 0.8198 0.2566 0.177 Uiso calc R 1 H
C21 -0.1204(2) 1.3511(3) -0.0907(3) 0.1117(14) Uani d . 1 C
H21A -0.1123 1.3462 -0.1432 0.134 Uiso calc R 1 H
H21B -0.1641 1.3710 -0.1254 0.134 Uiso calc R 1 H
Cl1 0.03827(4) 0.69342(6) 0.41882(7) 0.0858(3) Uani d . 1 Cl
Cl2 -0.19749(5) 1.66634(6) 0.09550(7) 0.0955(3) Uani d . 1 Cl
O3 -0.11599(8) 1.25834(12) 0.03759(12) 0.0500(4) Uani d . 1 O
O4 -0.14401(8) 1.10262(13) 0.02302(13) 0.0562(5) Uani d . 1 O
N2 -0.12261(9) 1.19454(13) 0.15839(14) 0.0420(4) Uani d . 1 N
O1 -0.16026(7) 1.03348(13) 0.28328(12) 0.0525(4) Uani d . 1 O
N4 -0.04244(9) 1.25706(15) 0.31678(15) 0.0548(5) Uani d . 1 N
N1 -0.11940(8) 1.11340(13) 0.21252(14) 0.0421(4) Uani d . 1 N
O2 -0.22304(8) 1.13414(14) 0.15061(14) 0.0612(5) Uani d . 1 O
C4 -0.03453(10) 0.99485(17) 0.32559(18) 0.0436(5) Uani d . 1 C
C14 -0.11746(11) 1.36936(16) 0.19095(17) 0.0430(5) Uani d . 1 C
C6 -0.05591(10) 1.09414(17) 0.29645(17) 0.0437(5) Uani d . 1 C
N5 -0.01764(9) 1.16440(15) 0.34086(16) 0.0533(5) Uani d . 1 N
C16 -0.12811(10) 1.17799(17) 0.06645(17) 0.0422(5) Uani d . 1 C
C15 -0.17341(11) 1.09668(17) 0.21123(17) 0.0445(5) Uani d . 1 C
C12 -0.10328(13) 1.53976(19) 0.2087(2) 0.0597(7) Uani d . 1 C
H12 -0.0774 1.5929 0.2402 0.072 Uiso calc R 1 H
C1 -0.04626(13) 0.82611(18) 0.2893(2) 0.0557(7) Uani d . 1 C
H1 -0.0690 0.7752 0.2455 0.067 Uiso calc R 1 H
C3 -0.09104(10) 1.27274(17) 0.22495(17) 0.0437(5) Uani d . 1 C
C2 -0.06787(12) 0.91886(18) 0.26020(19) 0.0501(6) Uani d . 1 C
H2 -0.1051 0.9304 0.1961 0.060 Uiso calc R 1 H
C5 0.02155(11) 0.97632(19) 0.42164(19) 0.0506(6) Uani d . 1 C
H5 0.0441 1.0267 0.4664 0.061 Uiso calc R 1 H
C7 0.04344(12) 0.8842(2) 0.4501(2) 0.0569(7) Uani d . 1 C
H7 0.0810 0.8722 0.5136 0.068 Uiso calc R 1 H
C8 0.00941(13) 0.80971(19) 0.3840(2) 0.0555(7) Uani d . 1 C
C13 -0.07887(12) 1.44894(18) 0.23821(19) 0.0522(6) Uani d . 1 C
H13 -0.0363 1.4406 0.2901 0.063 Uiso calc R 1 H
C9 -0.18089(12) 1.38311(19) 0.11320(18) 0.0513(6) Uani d . 1 C
H9 -0.2069 1.3304 0.0804 0.062 Uiso calc R 1 H
C10 -0.20562(13) 1.47410(19) 0.0841(2) 0.0569(7) Uani d . 1 C
H10 -0.2483 1.4831 0.0328 0.068 Uiso calc R 1 H
C11 -0.16627(14) 1.55130(18) 0.1322(2) 0.0577(7) Uani d . 1 C
C17 -0.21412(12) 0.9890(2) 0.2746(2) 0.0665(8) Uani d . 1 C
H17A -0.2471 1.0361 0.2528 0.080 Uiso calc R 1 H
H17B -0.2015 0.9638 0.3408 0.080 Uiso calc R 1 H

loop_
_atom_site_aniso_label
_atom_site_aniso_U_11
_atom_site_aniso_U_22
_atom_site_aniso_U_33
_atom_site_aniso_U_12
_atom_site_aniso_U_13
_atom_site_aniso_U_23
C20 0.099(2) 0.080(2) 0.0482(15) -0.0088(18) 0.0470(16) 0.0009(15)
C18 0.086(2) 0.118(3) 0.075(2) -0.032(2) 0.044(2) 0.003(2)
C22 0.172(5) 0.091(3) 0.098(3) -0.033(3) 0.081(3) 0.005(2)
C19 0.112(3) 0.115(3) 0.118(3) -0.036(3) 0.061(3) 0.003(3)
C21 0.154(4) 0.115(3) 0.090(3) -0.020(3) 0.084(3) 0.016(3)
Cl1 0.0883(6) 0.0550(4) 0.1008(6) 0.0173(4) 0.0464(5) 0.0159(4)
Cl2 0.1024(7) 0.0525(5) 0.0951(6) 0.0213(4) 0.0353(5) 0.0048(4)
O3 0.0602(10) 0.0487(9) 0.0454(9) -0.0003(8) 0.0329(8) 0.0033(8)
O4 0.0599(11) 0.0538(10) 0.0488(10) -0.0114(9) 0.0275(9) -0.0133(8)
N2 0.0441(10) 0.0407(10) 0.0377(10) -0.0072(8) 0.0214(9) -0.0021(8)
O1 0.0419(9) 0.0670(11) 0.0480(9) 0.0033(8) 0.0254(8) 0.0156(8)
N4 0.0483(12) 0.0457(12) 0.0480(12) -0.0027(9) 0.0145(10) -0.0055(9)
N1 0.0363(10) 0.0455(11) 0.0392(10) -0.0030(8) 0.0185(9) 0.0035(8)
O2 0.0395(10) 0.0748(13) 0.0600(11) 0.0060(9) 0.0231(9) 0.0196(10)
C4 0.0398(12) 0.0478(13) 0.0466(13) -0.0003(10) 0.0267(11) 0.0005(10)
C14 0.0446(13) 0.0440(13) 0.0402(12) -0.0019(10) 0.0241(11) -0.0027(10)
C6 0.0378(12) 0.0503(14) 0.0391(12) -0.0016(11) 0.0197(10) -0.0008(10)
N5 0.0409(11) 0.0468(12) 0.0512(12) -0.0011(9) 0.0140(10) -0.0013(10)
C16 0.0330(11) 0.0479(14) 0.0377(12) -0.0003(10) 0.0156(10) -0.0013(11)
C15 0.0411(13) 0.0487(13) 0.0391(12) -0.0029(11) 0.0203(11) -0.0013(10)
C12 0.0644(17) 0.0447(14) 0.0608(16) -0.0073(13) 0.0305(15) -0.0094(12)
C1 0.0545(16) 0.0468(14) 0.0654(16) -0.0048(12) 0.0341(14) -0.0060(12)
C3 0.0392(12) 0.0463(13) 0.0423(13) -0.0054(10) 0.0214(11) -0.0059(10)
C2 0.0432(13) 0.0535(15) 0.0505(14) -0.0014(11) 0.0250(12) -0.0020(12)
C5 0.0468(14) 0.0540(15) 0.0468(13) -0.0022(11) 0.0243(12) 0.0008(11)
C7 0.0505(15) 0.0633(17) 0.0510(15) 0.0069(13) 0.0256(13) 0.0087(13)
C8 0.0569(16) 0.0504(15) 0.0659(17) 0.0052(12) 0.0391(15) 0.0085(13)
C13 0.0474(14) 0.0501(14) 0.0490(14) -0.0050(11) 0.0217(12) -0.0073(11)
C9 0.0479(14) 0.0496(14) 0.0488(14) -0.0022(11) 0.0231(12) -0.0040(11)
C10 0.0486(14) 0.0580(16) 0.0523(15) 0.0051(12) 0.0219(12) 0.0012(13)
C11 0.0676(17) 0.0460(14) 0.0559(15) 0.0075(13) 0.0332(14) 0.0003(12)
C17 0.0512(16) 0.090(2) 0.0599(17) -0.0021(15) 0.0329(14) 0.0237(16)

loop_
_atom_type_symbol
_atom_type_description
_atom_type_scat_dispersion_real
_atom_type_scat_dispersion_imag
_atom_type_scat_source
C C 0.0033 0.0016 'International Tables Vol C Tables 4.2.6.8 and 6.1.1.4'
H H 0.0000 0.0000 'International Tables Vol C Tables 4.2.6.8 and 6.1.1.4'
Cl Cl 0.1484 0.1585 'International Tables Vol C Tables 4.2.6.8 and 6.1.1.4'
N N 0.0061 0.0033 'International Tables Vol C Tables 4.2.6.8 and 6.1.1.4'
O O 0.0106 0.0060 'International Tables Vol C Tables 4.2.6.8 and 6.1.1.4'

loop_
_geom_angle_atom_site_label_1
_geom_angle_atom_site_label_2
_geom_angle_atom_site_label_3
_geom_angle
C21 C20 O3 110.1(3)
C21 C20 H20A 109.6
O3 C20 H20A 109.6
C21 C20 H20B 109.6
O3 C20 H20B 109.6
H20A C20 H20B 108.2
C19 C18 C17 113.2(3)
C19 C18 H18A 108.9
C17 C18 H18A 108.9
C19 C18 H18B 108.9
C17 C18 H18B 108.9
H18A C18 H18B 107.7
C21 C22 H22A 109.5
C21 C22 H22B 109.5
H22A C22 H22B 109.5
C21 C22 H22C 109.5
H22A C22 H22C 109.5
H22B C22 H22C 109.5
C18 C19 H19A 109.5
C18 C19 H19B 109.5
H19A C19 H19B 109.5
C18 C19 H19C 109.5
H19A C19 H19C 109.5
H19B C19 H19C 109.5
C22 C21 C20 123.5(4)
C22 C21 H21A 106.4
C20 C21 H21A 106.4
C22 C21 H21B 106.4
C20 C21 H21B 106.4
H21A C21 H21B 106.5
C16 O3 C20 117.6(2)
N1 N2 C16 116.21(18)
N1 N2 C3 111.29(17)
C16 N2 C3 125.31(19)
C15 O1 C17 116.31(19)
C3 N4 N5 117.7(2)
N2 N1 C15 114.71(19)
N2 N1 C6 111.04(17)
C15 N1 C6 125.77(19)
C2 C4 C5 119.0(2)
C2 C4 C6 121.9(2)
C5 C4 C6 119.1(2)
C9 C14 C13 119.0(2)
C9 C14 C3 121.1(2)
C13 C14 C3 119.8(2)
N5 C6 N1 118.8(2)
N5 C6 C4 121.2(2)
N1 C6 C4 119.8(2)
C6 N5 N4 118.1(2)
O4 C16 O3 128.5(2)
O4 C16 N2 122.8(2)
O3 C16 N2 108.61(19)
O2 C15 O1 127.8(2)
O2 C15 N1 122.5(2)
O1 C15 N1 109.7(2)
C11 C12 C13 119.4(2)
C11 C12 H12 120.3
C13 C12 H12 120.3
C8 C1 C2 119.3(2)
C8 C1 H1 120.3
C2 C1 H1 120.3
N4 C3 N2 119.2(2)
N4 C3 C14 121.3(2)
N2 C3 C14 119.28(19)
C1 C2 C4 120.6(2)
C1 C2 H2 119.7
C4 C2 H2 119.7
C7 C5 C4 120.4(2)
C7 C5 H5 119.8
C4 C5 H5 119.8
C5 C7 C8 119.6(2)
C5 C7 H7 120.2
C8 C7 H7 120.2
C7 C8 C1 121.1(2)
C7 C8 Cl1 119.5(2)
C1 C8 Cl1 119.4(2)
C12 C13 C14 120.4(2)
C12 C13 H13 119.8
C14 C13 H13 119.8
C10 C9 C14 120.7(2)
C10 C9 H9 119.7
C14 C9 H9 119.7
C11 C10 C9 118.9(2)
C11 C10 H10 120.5
C9 C10 H10 120.5
C12 C11 C10 121.6(2)
C12 C11 Cl2 119.4(2)
C10 C11 Cl2 119.0(2)
O1 C17 C18 108.9(2)
O1 C17 H17A 109.9
C18 C17 H17A 109.9
O1 C17 H17B 109.9
C18 C17 H17B 109.9
H17A C17 H17B 108.3

loop_
_geom_bond_atom_site_label_1
_geom_bond_atom_site_label_2
_geom_bond_distance
C20 C21 1.428(5)
C20 O3 1.449(3)
C20 H20A 0.9700
C20 H20B 0.9700
C18 C19 1.478(5)
C18 C17 1.544(5)
C18 H18A 0.9700
C18 H18B 0.9700
C22 C21 1.414(5)
C22 H22A 0.9600
C22 H22B 0.9600
C22 H22C 0.9600
C19 H19A 0.9600
C19 H19B 0.9600
C19 H19C 0.9600
C21 H21A 0.9700
C21 H21B 0.9700
Cl1 C8 1.739(3)
Cl2 C11 1.741(3)
O3 C16 1.315(3)
O4 C16 1.194(3)
N2 N1 1.395(3)
N2 C16 1.401(3)
N2 C3 1.409(3)
O1 C15 1.325(3)
O1 C17 1.456(3)
N4 C3 1.285(3)
N4 N5 1.396(3)
N1 C15 1.403(3)
N1 C6 1.426(3)
O2 C15 1.196(3)
C4 C2 1.386(3)
C4 C5 1.399(3)
C4 C6 1.466(3)
C14 C9 1.388(3)
C14 C13 1.391(3)
C14 C3 1.468(3)
C6 N5 1.280(3)
C12 C11 1.373(4)
C12 C13 1.374(4)
C12 H12 0.9300
C1 C8 1.379(4)
C1 C2 1.381(4)
C1 H1 0.9300
C2 H2 0.9300
C5 C7 1.373(4)
C5 H5 0.9300
C7 C8 1.378(4)
C7 H7 0.9300
C13 H13 0.9300
C9 C10 1.377(4)
C9 H9 0.9300
C10 C11 1.374(4)
C10 H10 0.9300
C17 H17A 0.9700
C17 H17B 0.9700

loop_
_geom_torsion_atom_site_label_1
_geom_torsion_atom_site_label_2
_geom_torsion_atom_site_label_3
_geom_torsion_atom_site_label_4
_geom_torsion
O3 C20 C21 C22 45.5(6)
C21 C20 O3 C16 163.9(3)
C16 N2 N1 C15 -109.0(2)
C3 N2 N1 C15 99.0(2)
C16 N2 N1 C6 101.0(2)
C3 N2 N1 C6 -51.1(2)
N2 N1 C6 N5 30.9(3)
C15 N1 C6 N5 -115.1(3)
N2 N1 C6 C4 -144.9(2)
C15 N1 C6 C4 69.1(3)
C2 C4 C6 N5 -159.0(2)
C5 C4 C6 N5 20.2(3)
C2 C4 C6 N1 16.6(3)
C5 C4 C6 N1 -164.2(2)
N1 C6 N5 N4 10.8(3)
C4 C6 N5 N4 -173.5(2)
C3 N4 N5 C6 -32.6(3)
C20 O3 C16 O4 -5.4(4)
C20 O3 C16 N2 177.7(2)
N1 N2 C16 O4 17.2(3)
C3 N2 C16 O4 164.8(2)
N1 N2 C16 O3 -165.66(17)
C3 N2 C16 O3 -18.0(3)
C17 O1 C15 O2 14.2(4)
C17 O1 C15 N1 -163.9(2)
N2 N1 C15 O2 16.6(3)
C6 N1 C15 O2 161.6(2)
N2 N1 C15 O1 -165.08(18)
C6 N1 C15 O1 -20.1(3)
N5 N4 C3 N2 9.6(3)
N5 N4 C3 C14 -175.7(2)
N1 N2 C3 N4 32.2(3)
C16 N2 C3 N4 -116.8(3)
N1 N2 C3 C14 -142.7(2)
C16 N2 C3 C14 68.4(3)
C9 C14 C3 N4 -153.0(2)
C13 C14 C3 N4 25.9(4)
C9 C14 C3 N2 21.7(3)
C13 C14 C3 N2 -159.4(2)
C8 C1 C2 C4 -0.7(4)
C5 C4 C2 C1 0.1(4)
C6 C4 C2 C1 179.3(2)
C2 C4 C5 C7 0.6(4)
C6 C4 C5 C7 -178.6(2)
C4 C5 C7 C8 -0.8(4)
C5 C7 C8 C1 0.3(4)
C5 C7 C8 Cl1 178.3(2)
C2 C1 C8 C7 0.5(4)
C2 C1 C8 Cl1 -177.6(2)
C11 C12 C13 C14 0.2(4)
C9 C14 C13 C12 0.3(4)
C3 C14 C13 C12 -178.6(2)
C13 C14 C9 C10 -1.0(4)
C3 C14 C9 C10 177.9(2)
C14 C9 C10 C11 1.0(4)
C13 C12 C11 C10 -0.1(4)
C13 C12 C11 Cl2 179.4(2)
C9 C10 C11 C12 -0.5(4)
C9 C10 C11 Cl2 -180.0(2)
C15 O1 C17 C18 80.8(3)
C19 C18 C17 O1 172.1(3)

loop_
_cod_related_entry_id
_cod_related_entry_database
_cod_related_entry_code
1 ChemSpider 21129207
